data_7219284
loop_
_publ_author_name
'yu, haifeng'
'zhang, yongmei'
'li, tiechun'
'liao, peiqiu'
'diao, quanping'
'xin, guang'
'meng, qingling'
'hou, dongyan'

_publ_section_title
;
 Vilsmeier Cyclization of \a-Acetyl-\a-aroyl Ketene-N, S-Acetals: Direct
 and Efficient Synthesis of Halogenated Pyridin-2(1H)-ones
;
_journal_name_full 'RSC Adv.'
_journal_paper_doi 10.1039/C4RA14626C
_journal_year 2015
_chemical_formula_sum 'C20 H20 N O2 S'
_chemical_formula_weight 338.43
_chemical_name_systematic
;
 ?
;
_space_group_crystal_system monoclinic
_space_group_IT_number 14
_space_group_name_Hall '-P 2ybc'
_space_group_name_H-M_alt 'P 1 21/c 1'
_symmetry_space_group_name_Hall '-P 2ybc'
_symmetry_space_group_name_H-M 'P 1 21/c 1'
_atom_sites_solution_hydrogens geom
_audit_creation_method SHELXL-2013
_audit_update_record
;
2013-11-30 deposited with the CCDC.
2015-01-06 downloaded from the CCDC.
;
_cell_angle_alpha 90
_cell_angle_beta 99.181(8)
_cell_angle_gamma 90
_cell_formula_units_Z 4
_cell_length_a 11.3829(15)
_cell_length_b 9.3060(11)
_cell_length_c 17.3055(19)
_cell_measurement_temperature 293(2)
_cell_volume 1809.7(4)
_computing_structure_refinement 'SHELXL-2013 (Sheldrick, 2013)'
_diffrn_ambient_temperature 293(2)
_diffrn_measured_fraction_theta_full 0.991
_diffrn_measured_fraction_theta_max 0.983
_diffrn_radiation_type MoK\a
_diffrn_radiation_wavelength 0.71073
_diffrn_reflns_av_R_equivalents 0.0446
_diffrn_reflns_av_unetI/netI 0.0680
_diffrn_reflns_Laue_measured_fraction_full 0.991
_diffrn_reflns_Laue_measured_fraction_max 0.983
_diffrn_reflns_limit_h_max 12
_diffrn_reflns_limit_h_min -14
_diffrn_reflns_limit_k_max 12
_diffrn_reflns_limit_k_min -12
_diffrn_reflns_limit_l_max 21
_diffrn_reflns_limit_l_min -22
_diffrn_reflns_number 8153
_diffrn_reflns_point_group_measured_fraction_full 0.991
_diffrn_reflns_point_group_measured_fraction_max 0.983
_diffrn_reflns_theta_full 25.242
_diffrn_reflns_theta_max 27.519
_diffrn_reflns_theta_min 1.812
_exptl_absorpt_coefficient_mu 0.190
_exptl_crystal_density_diffrn 1.242
_exptl_crystal_F_000 716
_refine_diff_density_max 1.187
_refine_diff_density_min -0.595
_refine_diff_density_rms 0.075
_refine_ls_extinction_method none
_refine_ls_goodness_of_fit_ref 1.060
_refine_ls_hydrogen_treatment constr
_refine_ls_matrix_type full
_refine_ls_number_parameters 217
_refine_ls_number_reflns 4089
_refine_ls_number_restraints 0
_refine_ls_restrained_S_all 1.060
_refine_ls_R_factor_all 0.1016
_refine_ls_R_factor_gt 0.0757
_refine_ls_shift/su_max 0.000
_refine_ls_shift/su_mean 0.000
_refine_ls_structure_factor_coef Fsqd
_refine_ls_weighting_details 'w=1/[\s^2^(Fo^2^)+(0.1456P)^2^+0.3164P] where P=(Fo^2^+2Fc^2^)/3'
_refine_ls_weighting_scheme calc
_refine_ls_wR_factor_gt 0.2080
_refine_ls_wR_factor_ref 0.2389
_reflns_Friedel_coverage 0.000
_reflns_number_gt 2864
_reflns_number_total 4089
_reflns_threshold_expression 'I > 2\s(I)'
_cod_data_source_file c4ra14626c2.cif
_cod_data_source_block shelx
_cod_database_code 7219284
_shelx_space_group_comment
;
The symmetry employed for this shelxl refinement is uniquely defined
by the following loop, which should always be used as a source of
symmetry information in preference to the above space-group names.
They are only intended as comments.
;
_shelxl_version_number 2013-4

loop_
_space_group_symop_operation_xyz
'x, y, z'
'-x, y+1/2, -z+1/2'
'-x, -y, -z'
'x, -y-1/2, z-1/2'

loop_
_atom_site_label
_atom_site_type_symbol
_atom_site_fract_x
_atom_site_fract_y
_atom_site_fract_z
_atom_site_U_iso_or_equiv
_atom_site_adp_type
_atom_site_occupancy
_atom_site_site_symmetry_order
_atom_site_calc_flag
_atom_site_refinement_flags_posn
_atom_site_refinement_flags_adp
C1 C 0.6558(2) -0.0001(3) 0.08923(16) 0.0443(6) Uani 1 1 d . .
C2 C 0.7398(3) -0.0148(3) 0.04108(17) 0.0529(7) Uani 1 1 d . .
H2 H 0.7923 -0.0920 0.0477 0.063 Uiso 1 1 calc R U
C3 C 0.7466(3) 0.0853(3) -0.01751(18) 0.0584(8) Uani 1 1 d . .
H3 H 0.8050 0.0767 -0.0492 0.070 Uiso 1 1 calc R U
C4 C 0.6666(3) 0.1976(3) -0.02861(19) 0.0614(8) Uani 1 1 d . .
H4 H 0.6708 0.2646 -0.0679 0.074 Uiso 1 1 calc R U
C5 C 0.5807(3) 0.2102(3) 0.0184(2) 0.0645(9) Uani 1 1 d . .
H5 H 0.5255 0.2845 0.0099 0.077 Uiso 1 1 calc R U
C6 C 0.5760(3) 0.1131(3) 0.0782(2) 0.0565(8) Uani 1 1 d . .
H6 H 0.5193 0.1237 0.1110 0.068 Uiso 1 1 calc R U
C7 C 0.8618(5) -0.0171(5) 0.5979(2) 0.0921(15) Uani 1 1 d . .
H7A H 0.7910 0.0371 0.6012 0.138 Uiso 1 1 calc R U
H7B H 0.9280 0.0472 0.5995 0.138 Uiso 1 1 calc R U
H7C H 0.8767 -0.0827 0.6412 0.138 Uiso 1 1 calc R U
C8 C 0.8453(3) -0.1008(4) 0.52186(18) 0.0619(9) Uani 1 1 d . .
C9 C 0.7399(3) -0.0923(3) 0.46945(19) 0.0609(9) Uani 1 1 d . .
H9 H 0.6780 -0.0360 0.4817 0.073 Uiso 1 1 calc R U
C10 C 0.7253(3) -0.1662(3) 0.39920(18) 0.0527(7) Uani 1 1 d . .
H10 H 0.6547 -0.1564 0.3642 0.063 Uiso 1 1 calc R U
C11 C 0.8147(2) -0.2548(3) 0.38045(15) 0.0426(6) Uani 1 1 d . .
C12 C 0.9192(3) -0.2663(4) 0.43379(17) 0.0542(7) Uani 1 1 d . .
H12 H 0.9798 -0.3267 0.4232 0.065 Uiso 1 1 calc R U
C13 C 0.9334(3) -0.1877(4) 0.50299(19) 0.0661(9) Uani 1 1 d . .
H13 H 1.0048 -0.1944 0.5374 0.079 Uiso 1 1 calc R U
C14 C 0.7993(2) -0.3406(3) 0.30668(15) 0.0411(6) Uani 1 1 d . .
C15 C 0.7095(2) -0.2909(3) 0.23917(15) 0.0406(6) Uani 1 1 d . .
C16 C 0.6070(3) -0.3807(3) 0.21221(18) 0.0489(7) Uani 1 1 d . .
C17 C 0.6011(3) -0.5314(4) 0.2431(2) 0.0697(10) Uani 1 1 d . .
H17A H 0.5284 -0.5761 0.2190 0.105 Uiso 1 1 calc R U
H17B H 0.6036 -0.5285 0.2988 0.105 Uiso 1 1 calc R U
H17C H 0.6676 -0.5858 0.2311 0.105 Uiso 1 1 calc R U
C18 C 0.7282(2) -0.1624(3) 0.20178(15) 0.0400(6) Uani 1 1 d . .
C19 C 0.8603(3) 0.1009(3) 0.2282(2) 0.0611(9) Uani 1 1 d . .
H19A H 0.9393 0.1429 0.2345 0.073 Uiso 1 1 calc R U
H19B H 0.8162 0.1366 0.1794 0.073 Uiso 1 1 calc R U
C20 C 0.8006(4) 0.1501(4) 0.2932(2) 0.0845(12) Uani 1 1 d . .
H20A H 0.7970 0.2532 0.2931 0.127 Uiso 1 1 calc R U
H20B H 0.8446 0.1175 0.3420 0.127 Uiso 1 1 calc R U
H20C H 0.7214 0.1117 0.2867 0.127 Uiso 1 1 calc R U
N1 N 0.6422(2) -0.1040(2) 0.14824(15) 0.0492(6) Uani 1 1 d . .
O1 O 0.85347(19) -0.4538(2) 0.30414(13) 0.0565(6) Uani 1 1 d . .
O2 O 0.5223(2) -0.3376(3) 0.16408(15) 0.0701(7) Uani 1 1 d . .
S1 S 0.87408(6) -0.09243(8) 0.22114(4) 0.0496(3) Uani 1 1 d . .

loop_
_atom_site_aniso_label
_atom_site_aniso_U_11
_atom_site_aniso_U_22
_atom_site_aniso_U_33
_atom_site_aniso_U_23
_atom_site_aniso_U_13
_atom_site_aniso_U_12
C1 0.0581(15) 0.0285(13) 0.0445(14) 0.0063(11) 0.0024(12) 0.0027(10)
C2 0.0765(19) 0.0338(15) 0.0491(16) 0.0029(12) 0.0124(14) 0.0086(13)
C3 0.082(2) 0.0460(18) 0.0479(17) 0.0008(13) 0.0133(15) -0.0009(14)
C4 0.087(2) 0.0353(16) 0.0595(19) 0.0130(14) 0.0031(16) -0.0056(14)
C5 0.077(2) 0.0388(17) 0.076(2) 0.0191(16) 0.0074(17) 0.0123(15)
C6 0.0628(18) 0.0374(16) 0.070(2) 0.0141(14) 0.0131(15) 0.0108(13)
C7 0.145(4) 0.080(3) 0.058(2) -0.018(2) 0.035(2) -0.047(3)
C8 0.093(2) 0.0489(18) 0.0465(17) -0.0016(13) 0.0208(16) -0.0285(17)
C9 0.087(2) 0.0410(17) 0.061(2) -0.0039(14) 0.0294(17) -0.0024(15)
C10 0.0652(17) 0.0399(16) 0.0536(17) 0.0017(13) 0.0113(13) 0.0021(13)
C11 0.0539(15) 0.0311(13) 0.0440(14) 0.0059(11) 0.0117(11) -0.0039(10)
C12 0.0538(16) 0.0561(19) 0.0529(17) 0.0061(14) 0.0091(13) -0.0041(13)
C13 0.068(2) 0.080(3) 0.0489(17) 0.0020(17) 0.0050(14) -0.0191(18)
C14 0.0480(13) 0.0281(13) 0.0488(15) 0.0061(11) 0.0123(11) -0.0002(10)
C15 0.0475(13) 0.0316(13) 0.0434(13) 0.0040(11) 0.0096(10) 0.0027(10)
C16 0.0537(15) 0.0382(15) 0.0549(17) 0.0077(13) 0.0089(12) -0.0022(11)
C17 0.072(2) 0.050(2) 0.083(2) 0.0223(18) 0.0011(17) -0.0172(16)
C18 0.0521(14) 0.0264(12) 0.0428(13) 0.0003(10) 0.0117(11) 0.0030(10)
C19 0.083(2) 0.0323(16) 0.066(2) 0.0029(14) 0.0053(16) -0.0105(14)
C20 0.108(3) 0.048(2) 0.102(3) -0.004(2) 0.030(2) 0.009(2)
N1 0.0562(13) 0.0365(13) 0.0545(14) 0.0149(10) 0.0081(10) 0.0063(10)
O1 0.0677(13) 0.0394(12) 0.0607(13) 0.0019(10) 0.0049(10) 0.0148(9)
O2 0.0591(13) 0.0587(15) 0.0848(16) 0.0245(13) -0.0118(11) -0.0108(11)
S1 0.0560(5) 0.0356(4) 0.0573(5) 0.0049(3) 0.0095(3) -0.0037(3)

loop_
_atom_type_symbol
_atom_type_description
_atom_type_scat_dispersion_real
_atom_type_scat_dispersion_imag
_atom_type_scat_source
C C 0.0033 0.0016 'International Tables Vol C Tables 4.2.6.8 and 6.1.1.4'
H H 0.0000 0.0000 'International Tables Vol C Tables 4.2.6.8 and 6.1.1.4'
N N 0.0061 0.0033 'International Tables Vol C Tables 4.2.6.8 and 6.1.1.4'
O O 0.0106 0.0060 'International Tables Vol C Tables 4.2.6.8 and 6.1.1.4'
S S 0.1246 0.1234 'International Tables Vol C Tables 4.2.6.8 and 6.1.1.4'

loop_
_geom_angle_atom_site_label_1
_geom_angle_atom_site_label_2
_geom_angle_atom_site_label_3
_geom_angle
C2 C1 C6 119.9(3)
C2 C1 N1 122.0(2)
C6 C1 N1 117.9(3)
C1 C2 C3 120.1(3)
C1 C2 H2 119.9
C3 C2 H2 119.9
C4 C3 C2 119.8(3)
C4 C3 H3 120.1
C2 C3 H3 120.1
C5 C4 C3 120.0(3)
C5 C4 H4 120.0
C3 C4 H4 120.0
C4 C5 C6 120.3(3)
C4 C5 H5 119.9
C6 C5 H5 119.9
C5 C6 C1 119.8(3)
C5 C6 H6 120.1
C1 C6 H6 120.1
C8 C7 H7A 109.5
C8 C7 H7B 109.5
H7A C7 H7B 109.5
C8 C7 H7C 109.5
H7A C7 H7C 109.5
H7B C7 H7C 109.5
C13 C8 C9 117.9(3)
C13 C8 C7 121.2(4)
C9 C8 C7 120.9(4)
C10 C9 C8 121.2(3)
C10 C9 H9 119.4
C8 C9 H9 119.4
C9 C10 C11 120.7(3)
C9 C10 H10 119.6
C11 C10 H10 119.6
C10 C11 C12 118.2(3)
C10 C11 C14 121.9(3)
C12 C11 C14 119.9(2)
C11 C12 C13 120.1(3)
C11 C12 H12 120.0
C13 C12 H12 120.0
C8 C13 C12 121.8(3)
C8 C13 H13 119.1
C12 C13 H13 119.1
O1 C14 C11 120.0(2)
O1 C14 C15 121.5(2)
C11 C14 C15 118.3(2)
C18 C15 C16 121.4(2)
C18 C15 C14 119.4(2)
C16 C15 C14 119.2(2)
O2 C16 C15 122.1(3)
O2 C16 C17 117.9(3)
C15 C16 C17 120.1(3)
C16 C17 H17A 109.5
C16 C17 H17B 109.5
H17A C17 H17B 109.5
C16 C17 H17C 109.5
H17A C17 H17C 109.5
H17B C17 H17C 109.5
N1 C18 C15 121.1(2)
N1 C18 S1 122.60(19)
C15 C18 S1 115.97(19)
C20 C19 S1 114.5(2)
C20 C19 H19A 108.6
S1 C19 H19A 108.6
C20 C19 H19B 108.6
S1 C19 H19B 108.6
H19A C19 H19B 107.6
C19 C20 H20A 109.5
C19 C20 H20B 109.5
H20A C20 H20B 109.5
C19 C20 H20C 109.5
H20A C20 H20C 109.5
H20B C20 H20C 109.5
C18 N1 C1 127.7(2)
C18 S1 C19 106.89(14)

loop_
_geom_bond_atom_site_label_1
_geom_bond_atom_site_label_2
_geom_bond_distance
C1 C2 1.372(4)
C1 C6 1.384(4)
C1 N1 1.432(3)
C2 C3 1.388(4)
C2 H2 0.9300
C3 C4 1.379(5)
C3 H3 0.9300
C4 C5 1.372(5)
C4 H4 0.9300
C5 C6 1.382(4)
C5 H5 0.9300
C6 H6 0.9300
C7 C8 1.514(5)
C7 H7A 0.9600
C7 H7B 0.9600
C7 H7C 0.9600
C8 C13 1.368(5)
C8 C9 1.386(5)
C9 C10 1.383(4)
C9 H9 0.9300
C10 C11 1.388(4)
C10 H10 0.9300
C11 C12 1.389(4)
C11 C14 1.492(4)
C12 C13 1.390(5)
C12 H12 0.9300
C13 H13 0.9300
C14 O1 1.225(3)
C14 C15 1.498(4)
C15 C18 1.392(3)
C15 C16 1.451(4)
C16 O2 1.236(4)
C16 C17 1.506(4)
C17 H17A 0.9600
C17 H17B 0.9600
C17 H17C 0.9600
C18 N1 1.350(3)
C18 S1 1.765(3)
C19 C20 1.477(5)
C19 S1 1.812(3)
C19 H19A 0.9700
C19 H19B 0.9700
C20 H20A 0.9600
C20 H20B 0.9600
C20 H20C 0.9600

loop_
_geom_torsion_atom_site_label_1
_geom_torsion_atom_site_label_2
_geom_torsion_atom_site_label_3
_geom_torsion_atom_site_label_4
_geom_torsion
C6 C1 C2 C3 1.5(5)
N1 C1 C2 C3 177.3(3)
C1 C2 C3 C4 -1.8(5)
C2 C3 C4 C5 0.2(5)
C3 C4 C5 C6 1.7(5)
C4 C5 C6 C1 -2.1(5)
C2 C1 C6 C5 0.4(5)
N1 C1 C6 C5 -175.6(3)
C13 C8 C9 C10 -1.7(5)
C7 C8 C9 C10 178.7(3)
C8 C9 C10 C11 2.1(4)
C9 C10 C11 C12 -0.4(4)
C9 C10 C11 C14 177.3(3)
C10 C11 C12 C13 -1.5(4)
C14 C11 C12 C13 -179.3(3)
C9 C8 C13 C12 -0.2(5)
C7 C8 C13 C12 179.3(3)
C11 C12 C13 C8 1.9(5)
C10 C11 C14 O1 -151.6(3)
C12 C11 C14 O1 26.1(4)
C10 C11 C14 C15 23.4(4)
C12 C11 C14 C15 -158.9(2)
O1 C14 C15 C18 -118.2(3)
C11 C14 C15 C18 66.9(3)
O1 C14 C15 C16 59.5(4)
C11 C14 C15 C16 -115.4(3)
C18 C15 C16 O2 -12.2(4)
C14 C15 C16 O2 170.2(3)
C18 C15 C16 C17 167.9(3)
C14 C15 C16 C17 -9.7(4)
C16 C15 C18 N1 11.8(4)
C14 C15 C18 N1 -170.6(2)
C16 C15 C18 S1 -161.9(2)
C14 C15 C18 S1 15.7(3)
C15 C18 N1 C1 -160.1(3)
S1 C18 N1 C1 13.2(4)
C2 C1 N1 C18 48.1(4)
C6 C1 N1 C18 -136.0(3)
N1 C18 S1 C19 44.9(3)
C15 C18 S1 C19 -141.5(2)
C20 C19 S1 C18 63.0(3)
